data_7012159
loop_
_publ_author_name
'Hannant, Mark D.'
'Schormann, Mark'
'Bochmann, Manfred'

_publ_section_title
;
 Synthesis and catalytic activity of three-coordinate zinc cations
;
_journal_issue 22
_journal_name_full 'Journal of the Chemical Society, Dalton Transactions'
_journal_page_first 4071
_journal_paper_doi 10.1039/b208165m
_journal_year 2002
_chemical_formula_structural '[ZnMe(DAD)]+ [B(C6F5)4]-'
_chemical_formula_sum 'C53 H43 B F20 N2 Zn'
_chemical_formula_weight 1164.07
_chemical_name_systematic
; 
? 
;
_space_group_IT_number 14
_symmetry_cell_setting monoclinic
_symmetry_Int_Tables_number 14
_symmetry_space_group_name_Hall '-P 2yn'
_symmetry_space_group_name_H-M 'P 1 21/n 1'
_atom_sites_solution_hydrogens geom
_atom_sites_solution_primary direct
_atom_sites_solution_secondary difmap
_audit_creation_method SHELXL
_cell_angle_alpha 90.00
_cell_angle_beta 112.81(3)
_cell_angle_gamma 90.00
_cell_formula_units_Z 4
_cell_length_a 16.234(3)
_cell_length_b 19.980(4)
_cell_length_c 17.443(4)
_cell_measurement_temperature 140(1)
_cell_volume 5215(2)
_computing_cell_refinement 'DENZO (Otwinowski and Minor, 1985)'
_computing_data_collection 'MSC R-Axis-II control software'
_computing_data_reduction 'DENZO, Scalepack (Otwinowski and Minor, 1985)'
_computing_molecular_graphics 'XP (SHELXTL, v.5, 1994)'
_computing_publication_material 'XL (SHELXTL, v.5, 1994)'
_computing_structure_refinement 'XL (SHELXTL, v.5, 1994)'
_computing_structure_solution 'XS (SHELXTL, v.5, 1994)'
_diffrn_ambient_temperature 140(1)
_diffrn_measurement_device 'Rigaku R-Axis-IIc'
_diffrn_measurement_method 'image-plate oscillation photos'
_diffrn_radiation_monochromator graphite
_diffrn_radiation_source 'rotating anode'
_diffrn_radiation_type MoK\a
_diffrn_radiation_wavelength 0.71073
_diffrn_reflns_av_R_equivalents 0.0280
_diffrn_reflns_av_sigmaI/netI 0.0494
_diffrn_reflns_limit_h_max 18
_diffrn_reflns_limit_h_min -18
_diffrn_reflns_limit_k_max 24
_diffrn_reflns_limit_k_min -23
_diffrn_reflns_limit_l_max 20
_diffrn_reflns_limit_l_min -20
_diffrn_reflns_number 15871
_diffrn_reflns_theta_max 25.39
_diffrn_reflns_theta_min 2.04
_exptl_absorpt_coefficient_mu 0.581
_exptl_absorpt_correction_type 'none applied'
_exptl_crystal_colour orange
_exptl_crystal_density_diffrn 1.483
_exptl_crystal_description block
_exptl_crystal_F_000 2360
_exptl_crystal_size_max 0.6
_exptl_crystal_size_mid 0.3
_exptl_crystal_size_min 0.2
_refine_diff_density_max 0.392
_refine_diff_density_min -0.652
_refine_diff_density_rms 0.048
_refine_ls_extinction_method none
_refine_ls_goodness_of_fit_all 1.051
_refine_ls_goodness_of_fit_obs 1.158
_refine_ls_hydrogen_treatment mixed
_refine_ls_matrix_type full
_refine_ls_number_parameters 697
_refine_ls_number_reflns 8851
_refine_ls_number_restraints 0
_refine_ls_restrained_S_all 1.051
_refine_ls_restrained_S_obs 1.158
_refine_ls_R_factor_all 0.0578
_refine_ls_R_factor_obs 0.0417
_refine_ls_shift/esd_max 0.011
_refine_ls_shift/esd_mean 0.000
_refine_ls_structure_factor_coef Fsqd
_refine_ls_weighting_scheme
;
calc w=1/[\s^2^(Fo^2^)+(0.0558P)^2^+1.3739P] where 
P=(Fo^2^+2Fc^2^)/3
;
_refine_ls_wR_factor_all 0.1149
_refine_ls_wR_factor_obs 0.1091
_reflns_number_observed 6732
_reflns_number_total 8851
_reflns_observed_criterion >2sigma(I)
_cod_data_source_file b208165m.txt
_cod_data_source_block global
_cod_original_cell_volume 5215.3(18)
_cod_original_sg_symbol_H-M P2(1)/n
_cod_database_code 7012159

loop_
_symmetry_equiv_pos_as_xyz
'x, y, z'
'-x+1/2, y+1/2, -z+1/2'
'-x, -y, -z'
'x-1/2, -y-1/2, z-1/2'

loop_
_atom_site_aniso_label
_atom_site_aniso_U_11
_atom_site_aniso_U_22
_atom_site_aniso_U_33
_atom_site_aniso_U_23
_atom_site_aniso_U_13
_atom_site_aniso_U_12
Zn1 0.0929(3) 0.0337(2) 0.0301(2) 0.00515(14) 0.0166(2) 0.0155(2)
N1 0.0413(12) 0.0261(12) 0.0357(13) -0.0040(9) 0.0165(10) 0.0005(8)
C11 0.0275(12) 0.0241(13) 0.036(2) 0.0000(10) 0.0143(10) 0.0007(9)
C12 0.0456(15) 0.0280(14) 0.049(2) 0.0020(12) 0.0158(13) -0.0005(11)
N2 0.0387(11) 0.0232(11) 0.0327(12) -0.0009(9) 0.0169(9) -0.0004(8)
C21 0.0285(12) 0.0261(13) 0.0320(14) 0.0014(10) 0.0137(10) -0.0002(9)
C22 0.0454(15) 0.039(2) 0.031(2) 0.0034(12) 0.0097(12) 0.0024(11)
C1 0.0457(15) 0.0293(14) 0.038(2) -0.0082(11) 0.0173(12) 0.0000(11)
C2 0.044(2) 0.054(2) 0.061(2) -0.027(2) 0.0251(14) -0.0111(13)
C3 0.052(2) 0.077(3) 0.089(3) -0.051(2) 0.038(2) -0.026(2)
C4 0.060(2) 0.072(2) 0.078(3) -0.048(2) 0.035(2) -0.020(2)
C5 0.050(2) 0.054(2) 0.061(2) -0.024(2) 0.0295(15) -0.0044(13)
C6 0.0392(14) 0.0328(15) 0.042(2) -0.0063(12) 0.0171(12) -0.0007(11)
C41 0.0426(15) 0.045(2) 0.043(2) -0.0051(13) 0.0181(13) -0.0054(12)
C42 0.046(2) 0.072(2) 0.081(3) -0.012(2) 0.023(2) -0.001(2)
C43 0.072(3) 0.094(3) 0.132(4) 0.049(3) 0.016(3) -0.024(2)
C31 0.049(2) 0.089(3) 0.079(3) -0.047(2) 0.037(2) -0.021(2)
C32 0.124(4) 0.093(3) 0.171(5) -0.069(3) 0.116(4) -0.056(3)
C33 0.063(3) 0.306(9) 0.100(4) -0.062(5) 0.029(3) 0.063(4)
C51 0.0397(13) 0.0212(13) 0.0320(14) -0.0023(10) 0.0128(11) -0.0021(10)
C52 0.046(2) 0.0266(14) 0.051(2) 0.0004(12) 0.0234(13) -0.0013(11)
C53 0.052(2) 0.0256(15) 0.063(2) -0.0057(13) 0.0267(14) -0.0097(11)
C54 0.055(2) 0.0250(14) 0.057(2) -0.0105(13) 0.0224(14) -0.0028(12)
C55 0.052(2) 0.0302(15) 0.052(2) -0.0072(12) 0.0277(13) -0.0013(11)
C56 0.0404(14) 0.0262(14) 0.043(2) -0.0010(11) 0.0192(12) -0.0023(10)
C61 0.076(2) 0.032(2) 0.100(3) -0.002(2) 0.061(2) -0.0053(14)
C62 0.068(3) 0.108(4) 0.240(7) -0.088(4) 0.088(4) -0.035(2)
C63 0.211(6) 0.084(3) 0.160(5) 0.045(3) 0.156(5) 0.040(3)
C71 0.046(2) 0.0279(15) 0.070(2) -0.0055(13) 0.0303(15) -0.0029(11)
C72 0.090(3) 0.046(2) 0.131(4) -0.018(2) 0.085(3) -0.017(2)
C73 0.040(2) 0.050(2) 0.095(3) -0.004(2) 0.016(2) -0.0065(13)
C81 0.246(7) 0.089(4) 0.050(3) 0.029(2) 0.032(3) 0.077(4)
B1 0.0336(14) 0.027(2) 0.032(2) -0.0002(12) 0.0125(12) 0.0006(11)
C110 0.0353(13) 0.0232(13) 0.038(2) -0.0031(10) 0.0121(11) 0.0036(9)
C120 0.0397(15) 0.035(2) 0.042(2) -0.0023(12) 0.0125(12) 0.0061(11)
C130 0.050(2) 0.053(2) 0.036(2) -0.0043(14) 0.0036(13) 0.0097(13)
C140 0.033(2) 0.055(2) 0.058(2) -0.008(2) -0.0006(14) 0.0061(12)
C150 0.0311(14) 0.039(2) 0.067(2) -0.0074(14) 0.0161(13) 0.0021(11)
C160 0.0381(14) 0.0246(14) 0.044(2) -0.0047(11) 0.0132(12) 0.0038(10)
F12 0.0469(9) 0.0535(10) 0.0340(9) 0.0020(7) 0.0142(7) 0.0070(7)
F13 0.0633(11) 0.090(2) 0.0403(11) -0.0039(10) 0.0011(8) 0.0132(10)
F14 0.0374(10) 0.097(2) 0.0779(15) -0.0118(12) -0.0093(9) 0.0076(9)
F15 0.0360(9) 0.0560(11) 0.0935(15) -0.0084(10) 0.0273(9) 0.0011(7)
F16 0.0427(8) 0.0354(8) 0.0512(10) -0.0050(7) 0.0241(7) 0.0004(6)
C210 0.0324(13) 0.0261(13) 0.0339(15) -0.0008(11) 0.0107(10) -0.0006(9)
C220 0.0478(15) 0.0300(14) 0.0305(15) -0.0006(11) 0.0153(12) 0.0030(11)
C230 0.048(2) 0.0256(14) 0.044(2) 0.0057(11) 0.0163(13) 0.0018(11)
C240 0.0416(15) 0.0204(13) 0.048(2) -0.0087(12) 0.0144(12) -0.0007(10)
C250 0.0356(13) 0.0343(15) 0.0327(15) -0.0077(11) 0.0123(11) -0.0023(10)
C260 0.0338(13) 0.0256(13) 0.0339(15) 0.0009(10) 0.0113(10) -0.0008(9)
F22 0.0773(11) 0.0336(9) 0.0385(10) 0.0056(7) 0.0273(8) 0.0097(7)
F23 0.0889(13) 0.0290(9) 0.0621(12) 0.0121(8) 0.0371(10) 0.0103(8)
F24 0.0599(10) 0.0248(8) 0.0646(11) -0.0096(7) 0.0246(8) 0.0027(7)
F25 0.0538(9) 0.0424(9) 0.0433(10) -0.0101(7) 0.0237(7) 0.0023(7)
F26 0.0520(9) 0.0319(8) 0.0389(9) 0.0036(7) 0.0228(7) 0.0043(6)
C310 0.0340(13) 0.0243(13) 0.0310(14) 0.0041(10) 0.0110(10) 0.0011(9)
C320 0.0396(14) 0.0274(14) 0.0312(14) 0.0017(11) 0.0113(11) -0.0002(10)
C330 0.0345(13) 0.036(2) 0.039(2) 0.0052(12) 0.0138(11) -0.0064(10)
C340 0.0366(14) 0.040(2) 0.036(2) 0.0119(12) 0.0194(11) 0.0079(11)
C350 0.0434(14) 0.0260(14) 0.0333(15) 0.0033(11) 0.0158(11) 0.0058(10)
C360 0.0307(12) 0.0243(13) 0.0375(15) 0.0023(10) 0.0132(10) -0.0004(9)
F32 0.0486(9) 0.0335(9) 0.0471(10) -0.0081(7) 0.0197(7) -0.0121(6)
F33 0.0425(9) 0.0530(10) 0.0577(11) 0.0006(8) 0.0214(8) -0.0152(7)
F34 0.0443(9) 0.0528(10) 0.0605(11) 0.0081(8) 0.0331(8) 0.0062(7)
F35 0.0518(9) 0.0320(8) 0.0500(10) -0.0030(7) 0.0271(7) 0.0071(6)
F36 0.0378(8) 0.0276(8) 0.0470(9) -0.0063(6) 0.0187(6) -0.0027(6)
C410 0.0340(13) 0.0232(13) 0.0352(15) -0.0023(10) 0.0156(11) 0.0023(9)
C420 0.0350(13) 0.0274(14) 0.0365(15) -0.0051(11) 0.0154(11) -0.0002(10)
C430 0.051(2) 0.0227(14) 0.049(2) -0.0019(11) 0.0295(13) -0.0013(11)
C440 0.059(2) 0.0298(15) 0.037(2) 0.0074(12) 0.0228(13) 0.0101(12)
C450 0.0416(15) 0.036(2) 0.034(2) -0.0002(11) 0.0140(12) 0.0068(11)
C460 0.0389(14) 0.0249(13) 0.040(2) -0.0016(11) 0.0181(11) 0.0000(10)
F42 0.0434(8) 0.0259(8) 0.0479(9) -0.0062(7) 0.0157(7) -0.0053(6)
F43 0.0662(10) 0.0271(8) 0.0613(11) 0.0013(7) 0.0344(8) -0.0068(7)
F44 0.0835(12) 0.0386(10) 0.0487(11) 0.0157(8) 0.0262(9) 0.0101(8)
F45 0.0505(9) 0.0491(10) 0.0375(9) 0.0045(7) 0.0090(7) 0.0078(7)
F46 0.0372(8) 0.0335(8) 0.0405(9) 0.0001(6) 0.0109(6) -0.0047(6)

loop_
_atom_site_label
_atom_site_type_symbol
_atom_site_fract_x
_atom_site_fract_y
_atom_site_fract_z
_atom_site_U_iso_or_equiv
_atom_site_thermal_displace_type
_atom_site_occupancy
_atom_site_calc_flag
_atom_site_refinement_flags
_atom_site_disorder_group
Zn1 Zn 0.93591(3) 0.24271(2) 0.69366(2) 0.05443(13) Uani 1 d . .
N1 N 0.90523(13) 0.33912(10) 0.65576(13) 0.0339(5) Uani 1 d . .
C11 C 0.87300(15) 0.34738(11) 0.5764(2) 0.0286(5) Uani 1 d . .
C12 C 0.8536(2) 0.41349(13) 0.5340(2) 0.0414(6) Uani 1 d . .
H12A H 0.7918(3) 0.4153(4) 0.4970(9) 0.062 Uiso 1 calc R .
H12B H 0.8905(9) 0.4194(4) 0.5028(9) 0.062 Uiso 1 calc R .
H12C H 0.8659(12) 0.44839(14) 0.5747(2) 0.062 Uiso 1 calc R .
N2 N 0.88268(13) 0.22914(10) 0.56759(13) 0.0306(4) Uani 1 d . .
C21 C 0.85648(15) 0.28335(12) 0.52530(15) 0.0283(5) Uani 1 d . .
C22 C 0.8122(2) 0.28758(14) 0.4329(2) 0.0400(6) Uani 1 d . .
H22A H 0.8481(6) 0.3142(8) 0.4119(2) 0.060 Uiso 1 calc R .
H22B H 0.7544(5) 0.3079(8) 0.4176(2) 0.060 Uiso 1 calc R .
H22C H 0.8055(11) 0.2434(2) 0.4096(2) 0.060 Uiso 1 calc R .
C1 C 0.9245(2) 0.39467(13) 0.7144(2) 0.0375(6) Uani 1 d . .
C2 C 1.0086(2) 0.4247(2) 0.7418(2) 0.0514(8) Uani 1 d . .
C3 C 1.0269(2) 0.4737(2) 0.8039(2) 0.0696(11) Uani 1 d . .
H3 H 1.0821(2) 0.4951(2) 0.8232(2) 0.084 Uiso 1 calc R .
C4 C 0.9652(2) 0.4910(2) 0.8368(2) 0.0676(10) Uani 1 d . .
H4 H 0.9796(2) 0.5225(2) 0.8792(2) 0.081 Uiso 1 calc R .
C5 C 0.8815(2) 0.4612(2) 0.8065(2) 0.0524(8) Uani 1 d . .
H5 H 0.8397(2) 0.4741(2) 0.8279(2) 0.063 Uiso 1 calc R .
C6 C 0.8585(2) 0.41237(13) 0.7445(2) 0.0377(6) Uani 1 d . .
C41 C 0.7664(2) 0.37983(14) 0.7112(2) 0.0430(7) Uani 1 d . .
H41 H 0.7555(2) 0.36476(14) 0.6546(2) 0.052 Uiso 1 calc R .
C42 C 0.6923(2) 0.4285(2) 0.7036(2) 0.0669(10) Uani 1 d . .
H42A H 0.6965(2) 0.4669(2) 0.6722(2) 0.100 Uiso 1 calc R .
H42B H 0.6978(2) 0.4424(2) 0.7581(2) 0.100 Uiso 1 calc R .
H42C H 0.6355(2) 0.4071(2) 0.6757(2) 0.100 Uiso 1 calc R .
C43 C 0.7642(3) 0.3186(2) 0.7596(3) 0.106(2) Uani 1 d . .
H43A H 0.8123(3) 0.2893(2) 0.7627(3) 0.159 Uiso 1 calc R .
H43B H 0.7082(3) 0.2959(2) 0.7324(3) 0.159 Uiso 1 calc R .
H43C H 0.7706(3) 0.3313(2) 0.8147(3) 0.159 Uiso 1 calc R .
C31 C 1.0785(2) 0.4081(2) 0.7066(2) 0.0684(11) Uani 1 d . .
H31 H 1.0524(2) 0.3750(2) 0.6623(2) 0.082 Uiso 1 calc R .
C32 C 1.1020(3) 0.4715(2) 0.6672(3) 0.112(2) Uani 1 d . .
H32A H 1.0484(3) 0.4897(2) 0.6260(3) 0.167 Uiso 1 calc R .
H32B H 1.1427(3) 0.4595(2) 0.6415(3) 0.167 Uiso 1 calc R .
H32C H 1.1294(3) 0.5043(2) 0.7097(3) 0.167 Uiso 1 calc R .
C33 C 1.1592(3) 0.3773(4) 0.7712(3) 0.157(3) Uani 1 d . .
H33A H 1.2021(3) 0.3673(4) 0.7475(3) 0.236 Uiso 1 calc R .
H33B H 1.1425(3) 0.3368(4) 0.7911(3) 0.236 Uiso 1 calc R .
H33C H 1.1848(3) 0.4080(4) 0.8166(3) 0.236 Uiso 1 calc R .
C51 C 0.8774(2) 0.16426(11) 0.5279(2) 0.0313(5) Uani 1 d . .
C52 C 0.8136(2) 0.11849(13) 0.5297(2) 0.0396(6) Uani 1 d . .
C53 C 0.8125(2) 0.05593(13) 0.4936(2) 0.0457(7) Uani 1 d . .
H53 H 0.7701(2) 0.02449(13) 0.4932(2) 0.055 Uiso 1 calc R .
C54 C 0.8725(2) 0.03982(13) 0.4588(2) 0.0454(7) Uani 1 d . .
H54 H 0.8698(2) -0.00186(13) 0.4342(2) 0.055 Uiso 1 calc R .
C55 C 0.9373(2) 0.08561(13) 0.4603(2) 0.0424(7) Uani 1 d . .
H55 H 0.9785(2) 0.07380(13) 0.4376(2) 0.051 Uiso 1 calc R .
C56 C 0.9419(2) 0.14861(12) 0.4950(2) 0.0357(6) Uani 1 d . .
C61 C 0.7496(2) 0.1337(2) 0.5725(2) 0.0608(9) Uani 1 d . .
H61 H 0.7548(2) 0.1815(2) 0.5865(2) 0.073 Uiso 1 calc R .
C62 C 0.6547(3) 0.1198(2) 0.5188(4) 0.130(2) Uani 1 d . .
H62A H 0.6175(3) 0.1302(2) 0.5487(4) 0.195 Uiso 1 calc R .
H62B H 0.6480(3) 0.0734(2) 0.5035(4) 0.195 Uiso 1 calc R .
H62C H 0.6372(3) 0.1469(2) 0.4696(4) 0.195 Uiso 1 calc R .
C63 C 0.7806(4) 0.0933(2) 0.6555(3) 0.126(2) Uani 1 d . .
H63A H 0.8420(4) 0.1035(2) 0.6886(3) 0.189 Uiso 1 calc R .
H63B H 0.7746(4) 0.0462(2) 0.6434(3) 0.189 Uiso 1 calc R .
H63C H 0.7443(4) 0.1052(2) 0.6857(3) 0.189 Uiso 1 calc R .
C71 C 1.0177(2) 0.19751(14) 0.5038(2) 0.0457(7) Uani 1 d . .
H71 H 0.9923(2) 0.24267(14) 0.4925(2) 0.055 Uiso 1 calc R .
C72 C 1.0638(3) 0.1839(2) 0.4439(3) 0.0759(12) Uani 1 d . .
H72A H 1.1103(3) 0.2162(2) 0.4528(3) 0.114 Uiso 1 calc R .
H72B H 1.0209(3) 0.1871(2) 0.3877(3) 0.114 Uiso 1 calc R .
H72C H 1.0892(3) 0.1397(2) 0.4536(3) 0.114 Uiso 1 calc R .
C73 C 1.0870(2) 0.1958(2) 0.5945(2) 0.0651(10) Uani 1 d . .
H73A H 1.0576(2) 0.2044(2) 0.6318(2) 0.098 Uiso 1 calc R .
H73B H 1.1317(2) 0.2294(2) 0.6019(2) 0.098 Uiso 1 calc R .
H73C H 1.1148(2) 0.1525(2) 0.6063(2) 0.098 Uiso 1 calc R .
C81 C 0.9963(5) 0.1977(3) 0.7973(3) 0.136(2) Uani 1 d . .
H81A H 1.0518(15) 0.1798(21) 0.7989(13) 0.204 Uiso 1 calc R .
H81B H 0.9594(14) 0.1619(16) 0.8027(14) 0.204 Uiso 1 calc R .
H81C H 1.0078(31) 0.2288(6) 0.8422(3) 0.204 Uiso 1 calc R .
B1 B 0.8510(2) 0.15896(14) 1.0594(2) 0.0309(6) Uani 1 d . .
C110 C 0.7500(2) 0.15067(12) 0.9830(2) 0.0327(6) Uani 1 d . .
C120 C 0.7283(2) 0.15292(13) 0.8975(2) 0.0400(6) Uani 1 d . .
C130 C 0.6422(2) 0.1467(2) 0.8377(2) 0.0503(7) Uani 1 d . .
C140 C 0.5718(2) 0.1379(2) 0.8623(2) 0.0542(8) Uani 1 d . .
C150 C 0.5888(2) 0.13773(14) 0.9457(2) 0.0464(7) Uani 1 d . .
C160 C 0.6752(2) 0.14533(12) 1.0036(2) 0.0365(6) Uani 1 d . .
F12 F 0.79211(10) 0.16141(8) 0.86610(9) 0.0452(4) Uani 1 d . .
F13 F 0.62688(12) 0.14936(11) 0.75556(11) 0.0704(6) Uani 1 d . .
F14 F 0.48771(11) 0.13181(11) 0.80508(13) 0.0803(6) Uani 1 d . .
F15 F 0.51969(10) 0.13052(9) 0.97208(12) 0.0612(5) Uani 1 d . .
F16 F 0.68570(9) 0.14692(7) 1.08485(10) 0.0413(4) Uani 1 d . .
C210 C 0.8443(2) 0.23488(12) 1.0946(2) 0.0314(5) Uani 1 d . .
C220 C 0.8364(2) 0.28989(13) 1.0426(2) 0.0360(6) Uani 1 d . .
C230 C 0.8192(2) 0.35457(13) 1.0601(2) 0.0397(6) Uani 1 d . .
C240 C 0.8075(2) 0.36704(12) 1.1329(2) 0.0378(6) Uani 1 d . .
C250 C 0.8146(2) 0.31538(13) 1.1872(2) 0.0345(6) Uani 1 d . .
C260 C 0.8332(2) 0.25133(12) 1.1675(2) 0.0317(5) Uani 1 d . .
F22 F 0.84466(11) 0.28067(8) 0.96867(10) 0.0483(4) Uani 1 d . .
F23 F 0.81207(12) 0.40523(8) 1.00624(11) 0.0576(5) Uani 1 d . .
F24 F 0.78573(11) 0.42944(7) 1.14990(11) 0.0496(4) Uani 1 d . .
F25 F 0.80084(10) 0.32704(8) 1.25774(10) 0.0450(4) Uani 1 d . .
F26 F 0.83733(10) 0.20352(7) 1.22485(9) 0.0394(3) Uani 1 d . .
C310 C 0.9327(2) 0.14972(12) 1.02608(15) 0.0302(5) Uani 1 d . .
C320 C 1.0079(2) 0.19050(12) 1.0444(2) 0.0335(6) Uani 1 d . .
C330 C 1.0770(2) 0.17577(13) 1.0194(2) 0.0367(6) Uani 1 d . .
C340 C 1.0733(2) 0.11952(13) 0.9733(2) 0.0361(6) Uani 1 d . .
C350 C 1.0008(2) 0.07759(12) 0.9522(2) 0.0339(6) Uani 1 d . .
C360 C 0.93425(15) 0.09311(12) 0.9808(2) 0.0308(5) Uani 1 d . .
F32 F 1.01791(10) 0.24726(7) 1.08996(10) 0.0427(4) Uani 1 d . .
F33 F 1.14895(10) 0.21704(8) 1.03946(10) 0.0505(4) Uani 1 d . .
F34 F 1.14012(10) 0.10568(8) 0.94723(10) 0.0486(4) Uani 1 d . .
F35 F 0.99454(10) 0.02356(7) 0.90391(10) 0.0424(4) Uani 1 d . .
F36 F 0.86611(9) 0.04815(7) 0.96067(9) 0.0368(3) Uani 1 d . .
C410 C 0.8749(2) 0.09986(12) 1.1322(2) 0.0302(5) Uani 1 d . .
C420 C 0.8291(2) 0.04036(12) 1.1294(2) 0.0325(6) Uani 1 d . .
C430 C 0.8564(2) -0.00892(12) 1.1902(2) 0.0379(6) Uani 1 d . .
C440 C 0.9359(2) -0.00170(13) 1.2577(2) 0.0406(6) Uani 1 d . .
C450 C 0.9860(2) 0.05492(13) 1.2632(2) 0.0372(6) Uani 1 d . .
C460 C 0.9543(2) 0.10382(12) 1.2027(2) 0.0336(6) Uani 1 d . .
F42 F 0.75237(9) 0.02622(7) 1.06277(9) 0.0397(4) Uani 1 d . .
F43 F 0.80563(11) -0.06425(7) 1.18275(10) 0.0486(4) Uani 1 d . .
F44 F 0.96450(12) -0.04952(8) 1.31731(10) 0.0568(4) Uani 1 d . .
F45 F 1.06545(10) 0.06192(8) 1.32826(9) 0.0481(4) Uani 1 d . .
F46 F 1.00645(9) 0.15949(7) 1.21404(9) 0.0383(3) Uani 1 d . .

loop_
_atom_type_symbol
_atom_type_description
_atom_type_scat_dispersion_real
_atom_type_scat_dispersion_imag
_atom_type_scat_source
C C 0.0033 0.0016 'International Tables Vol C Tables 4.2.6.8 and 6.1.1.4'
H H 0.0000 0.0000 'International Tables Vol C Tables 4.2.6.8 and 6.1.1.4'
N N 0.0061 0.0033 'International Tables Vol C Tables 4.2.6.8 and 6.1.1.4'
F F 0.0171 0.0103 'International Tables Vol C Tables 4.2.6.8 and 6.1.1.4'
Zn Zn 0.2839 1.4301 'International Tables Vol C Tables 4.2.6.8 and 6.1.1.4'
B B 0.0013 0.0007 'International Tables Vol C Tables 4.2.6.8 and 6.1.1.4'

loop_
_geom_angle_atom_site_label_1
_geom_angle_atom_site_label_2
_geom_angle_atom_site_label_3
_geom_angle
_geom_angle_site_symmetry_1
_geom_angle_site_symmetry_3
_geom_angle_publ_flag
C81 Zn1 N1 136.3(2) . . ?
C81 Zn1 N2 143.2(2) . . ?
N1 Zn1 N2 80.10(8) . . ?
C11 N1 C1 122.9(2) . . ?
C11 N1 Zn1 114.7(2) . . ?
C1 N1 Zn1 122.3(2) . . ?
N1 C11 C12 124.7(2) . . ?
N1 C11 C21 115.4(2) . . ?
C12 C11 C21 119.9(2) . . ?
C11 C12 H12A 109.47(13) . . ?
C11 C12 H12B 109.47(13) . . ?
H12A C12 H12B 109.5 . . ?
C11 C12 H12C 109.47(15) . . ?
H12A C12 H12C 109.5 . . ?
H12B C12 H12C 109.5 . . ?
C21 N2 C51 122.1(2) . . ?
C21 N2 Zn1 114.4(2) . . ?
C51 N2 Zn1 123.5(2) . . ?
N2 C21 C22 125.5(2) . . ?
N2 C21 C11 115.3(2) . . ?
C22 C21 C11 119.2(2) . . ?
C21 C22 H22A 109.47(13) . . ?
C21 C22 H22B 109.47(13) . . ?
H22A C22 H22B 109.5 . . ?
C21 C22 H22C 109.47(14) . . ?
H22A C22 H22C 109.5 . . ?
H22B C22 H22C 109.5 . . ?
C2 C1 C6 123.3(2) . . ?
C2 C1 N1 118.9(2) . . ?
C6 C1 N1 117.7(2) . . ?
C1 C2 C3 116.8(2) . . ?
C1 C2 C31 123.4(2) . . ?
C3 C2 C31 119.7(3) . . ?
C4 C3 C2 121.7(3) . . ?
C4 C3 H3 119.2(2) . . ?
C2 C3 H3 119.2(2) . . ?
C3 C4 C5 119.8(3) . . ?
C3 C4 H4 120.1(2) . . ?
C5 C4 H4 120.1(2) . . ?
C4 C5 C6 121.7(3) . . ?
C4 C5 H5 119.2(2) . . ?
C6 C5 H5 119.16(15) . . ?
C5 C6 C1 116.7(2) . . ?
C5 C6 C41 121.5(2) . . ?
C1 C6 C41 121.7(2) . . ?
C43 C41 C42 112.5(3) . . ?
C43 C41 C6 111.7(3) . . ?
C42 C41 C6 112.9(2) . . ?
C43 C41 H41 106.4(2) . . ?
C42 C41 H41 106.4(2) . . ?
C6 C41 H41 106.42(15) . . ?
C41 C42 H42A 109.5(2) . . ?
C41 C42 H42B 109.5(2) . . ?
H42A C42 H42B 109.5 . . ?
C41 C42 H42C 109.5(2) . . ?
H42A C42 H42C 109.5 . . ?
H42B C42 H42C 109.5 . . ?
C41 C43 H43A 109.5(2) . . ?
C41 C43 H43B 109.5(2) . . ?
H43A C43 H43B 109.5 . . ?
C41 C43 H43C 109.5(2) . . ?
H43A C43 H43C 109.5 . . ?
H43B C43 H43C 109.5 . . ?
C33 C31 C2 111.1(3) . . ?
C33 C31 C32 112.0(4) . . ?
C2 C31 C32 110.4(3) . . ?
C33 C31 H31 107.7(3) . . ?
C2 C31 H31 107.7(2) . . ?
C32 C31 H31 107.7(2) . . ?
C31 C32 H32A 109.5(2) . . ?
C31 C32 H32B 109.5(2) . . ?
H32A C32 H32B 109.5 . . ?
C31 C32 H32C 109.5(2) . . ?
H32A C32 H32C 109.5 . . ?
H32B C32 H32C 109.5 . . ?
C31 C33 H33A 109.5(2) . . ?
C31 C33 H33B 109.5(3) . . ?
H33A C33 H33B 109.5 . . ?
C31 C33 H33C 109.5(3) . . ?
H33A C33 H33C 109.5 . . ?
H33B C33 H33C 109.5 . . ?
C52 C51 C56 122.7(2) . . ?
C52 C51 N2 118.8(2) . . ?
C56 C51 N2 118.3(2) . . ?
C51 C52 C53 117.3(2) . . ?
C51 C52 C61 122.2(2) . . ?
C53 C52 C61 120.4(2) . . ?
C54 C53 C52 121.5(2) . . ?
C54 C53 H53 119.3(2) . . ?
C52 C53 H53 119.27(15) . . ?
C53 C54 C55 120.1(2) . . ?
C53 C54 H54 120.0(2) . . ?
C55 C54 H54 120.0(2) . . ?
C56 C55 C54 121.3(2) . . ?
C56 C55 H55 119.33(15) . . ?
C54 C55 H55 119.3(2) . . ?
C55 C56 C51 117.1(2) . . ?
C55 C56 C71 121.9(2) . . ?
C51 C56 C71 120.8(2) . . ?
C62 C61 C52 112.9(3) . . ?
C62 C61 C63 111.8(4) . . ?
C52 C61 C63 108.3(3) . . ?
C62 C61 H61 107.9(2) . . ?
C52 C61 H61 107.87(15) . . ?
C63 C61 H61 107.9(2) . . ?
C61 C62 H62A 109.5(2) . . ?
C61 C62 H62B 109.5(2) . . ?
H62A C62 H62B 109.5 . . ?
C61 C62 H62C 109.5(3) . . ?
H62A C62 H62C 109.5 . . ?
H62B C62 H62C 109.5 . . ?
C61 C63 H63A 109.5(2) . . ?
C61 C63 H63B 109.5(2) . . ?
H63A C63 H63B 109.5 . . ?
C61 C63 H63C 109.5(2) . . ?
H63A C63 H63C 109.5 . . ?
H63B C63 H63C 109.5 . . ?
C72 C71 C56 113.9(2) . . ?
C72 C71 C73 109.9(3) . . ?
C56 C71 C73 109.0(2) . . ?
C72 C71 H71 107.9(2) . . ?
C56 C71 H71 107.93(14) . . ?
C73 C71 H71 107.9(2) . . ?
C71 C72 H72A 109.5(2) . . ?
C71 C72 H72B 109.5(2) . . ?
H72A C72 H72B 109.5 . . ?
C71 C72 H72C 109.5(2) . . ?
H72A C72 H72C 109.5 . . ?
H72B C72 H72C 109.5 . . ?
C71 C73 H73A 109.5(2) . . ?
C71 C73 H73B 109.5(2) . . ?
H73A C73 H73B 109.5 . . ?
C71 C73 H73C 109.5(2) . . ?
H73A C73 H73C 109.5 . . ?
H73B C73 H73C 109.5 . . ?
Zn1 C81 H81A 109.5(2) . . ?
Zn1 C81 H81B 109.5(2) . . ?
H81A C81 H81B 109.5 . . ?
Zn1 C81 H81C 109.47(15) . . ?
H81A C81 H81C 109.5 . . ?
H81B C81 H81C 109.5 . . ?
C310 B1 C210 114.2(2) . . ?
C310 B1 C410 102.0(2) . . ?
C210 B1 C410 113.3(2) . . ?
C310 B1 C110 112.5(2) . . ?
C210 B1 C110 101.6(2) . . ?
C410 B1 C110 113.8(2) . . ?
C120 C110 C160 113.2(2) . . ?
C120 C110 B1 127.7(2) . . ?
C160 C110 B1 119.0(2) . . ?
F12 C120 C130 114.3(2) . . ?
F12 C120 C110 121.4(2) . . ?
C130 C120 C110 124.4(3) . . ?
F13 C130 C140 119.9(3) . . ?
F13 C130 C120 120.7(3) . . ?
C140 C130 C120 119.4(3) . . ?
F14 C140 C150 121.0(3) . . ?
F14 C140 C130 120.3(3) . . ?
C150 C140 C130 118.7(2) . . ?
C140 C150 F15 120.1(2) . . ?
C140 C150 C160 120.3(3) . . ?
F15 C150 C160 119.6(3) . . ?
F16 C160 C150 116.5(2) . . ?
F16 C160 C110 119.7(2) . . ?
C150 C160 C110 123.9(3) . . ?
C260 C210 C220 113.3(2) . . ?
C260 C210 B1 127.3(2) . . ?
C220 C210 B1 118.8(2) . . ?
F22 C220 C230 116.0(2) . . ?
F22 C220 C210 119.4(2) . . ?
C230 C220 C210 124.5(2) . . ?
F23 C230 C240 119.9(2) . . ?
F23 C230 C220 121.1(2) . . ?
C240 C230 C220 119.0(2) . . ?
F24 C240 C250 119.9(2) . . ?
F24 C240 C230 120.5(2) . . ?
C250 C240 C230 119.6(2) . . ?
F25 C250 C240 119.8(2) . . ?
F25 C250 C260 120.8(2) . . ?
C240 C250 C260 119.4(2) . . ?
F26 C260 C250 114.7(2) . . ?
F26 C260 C210 121.2(2) . . ?
C250 C260 C210 124.1(2) . . ?
C360 C310 C320 113.5(2) . . ?
C360 C310 B1 119.1(2) . . ?
C320 C310 B1 127.1(2) . . ?
F32 C320 C330 115.7(2) . . ?
F32 C320 C310 121.1(2) . . ?
C330 C320 C310 123.2(2) . . ?
F33 C330 C340 119.1(2) . . ?
F33 C330 C320 120.7(2) . . ?
C340 C330 C320 120.2(2) . . ?
F34 C340 C330 120.3(2) . . ?
F34 C340 C350 120.0(2) . . ?
C330 C340 C350 119.7(2) . . ?
F35 C350 C340 120.3(2) . . ?
F35 C350 C360 121.5(2) . . ?
C340 C350 C360 118.2(2) . . ?
F36 C360 C310 119.6(2) . . ?
F36 C360 C350 115.3(2) . . ?
C310 C360 C350 125.1(2) . . ?
C420 C410 C460 112.2(2) . . ?
C420 C410 B1 127.9(2) . . ?
C460 C410 B1 119.5(2) . . ?
F42 C420 C430 114.9(2) . . ?
F42 C420 C410 120.4(2) . . ?
C430 C420 C410 124.8(2) . . ?
F43 C430 C440 120.1(2) . . ?
F43 C430 C420 120.2(2) . . ?
C440 C430 C420 119.7(2) . . ?
F44 C440 C450 120.6(2) . . ?
F44 C440 C430 120.8(2) . . ?
C450 C440 C430 118.7(2) . . ?
F45 C450 C440 119.3(2) . . ?
F45 C450 C460 121.2(2) . . ?
C440 C450 C460 119.5(2) . . ?
F46 C460 C450 116.0(2) . . ?
F46 C460 C410 118.9(2) . . ?
C450 C460 C410 125.1(2) . . ?

loop_
_geom_bond_atom_site_label_1
_geom_bond_atom_site_label_2
_geom_bond_distance
_geom_bond_site_symmetry_2
_geom_bond_publ_flag
Zn1 C81 1.914(4) . ?
Zn1 N1 2.035(2) . ?
Zn1 N2 2.045(2) . ?
N1 C11 1.286(3) . ?
N1 C1 1.458(3) . ?
C11 C12 1.487(3) . ?
C11 C21 1.523(3) . ?
C12 H12A 0.96 . ?
C12 H12B 0.96 . ?
C12 H12C 0.96 . ?
N2 C21 1.287(3) . ?
N2 C51 1.457(3) . ?
C21 C22 1.492(4) . ?
C22 H22A 0.96 . ?
C22 H22B 0.96 . ?
C22 H22C 0.96 . ?
C1 C2 1.396(4) . ?
C1 C6 1.409(4) . ?
C2 C3 1.403(4) . ?
C2 C31 1.522(4) . ?
C3 C4 1.379(4) . ?
C3 H3 0.93 . ?
C4 C5 1.386(4) . ?
C4 H4 0.93 . ?
C5 C6 1.395(4) . ?
C5 H5 0.93 . ?
C6 C41 1.523(4) . ?
C41 C43 1.494(5) . ?
C41 C42 1.513(4) . ?
C41 H41 0.98 . ?
C42 H42A 0.96 . ?
C42 H42B 0.96 . ?
C42 H42C 0.96 . ?
C43 H43A 0.96 . ?
C43 H43B 0.96 . ?
C43 H43C 0.96 . ?
C31 C33 1.489(6) . ?
C31 C32 1.559(6) . ?
C31 H31 0.98 . ?
C32 H32A 0.96 . ?
C32 H32B 0.96 . ?
C32 H32C 0.96 . ?
C33 H33A 0.96 . ?
C33 H33B 0.96 . ?
C33 H33C 0.96 . ?
C51 C52 1.391(3) . ?
C51 C56 1.411(3) . ?
C52 C53 1.396(4) . ?
C52 C61 1.528(4) . ?
C53 C54 1.371(4) . ?
C53 H53 0.93 . ?
C54 C55 1.386(4) . ?
C54 H54 0.93 . ?
C55 C56 1.386(4) . ?
C55 H55 0.93 . ?
C56 C71 1.531(3) . ?
C61 C62 1.486(6) . ?
C61 C63 1.561(6) . ?
C61 H61 0.98 . ?
C62 H62A 0.96 . ?
C62 H62B 0.96 . ?
C62 H62C 0.96 . ?
C63 H63A 0.96 . ?
C63 H63B 0.96 . ?
C63 H63C 0.96 . ?
C71 C72 1.527(4) . ?
C71 C73 1.547(5) . ?
C71 H71 0.98 . ?
C72 H72A 0.96 . ?
C72 H72B 0.96 . ?
C72 H72C 0.96 . ?
C73 H73A 0.96 . ?
C73 H73B 0.96 . ?
C73 H73C 0.96 . ?
C81 H81A 0.96 . ?
C81 H81B 0.96 . ?
C81 H81C 0.96 . ?
B1 C310 1.652(4) . ?
B1 C210 1.656(4) . ?
B1 C410 1.666(4) . ?
B1 C110 1.673(4) . ?
C110 C120 1.394(4) . ?
C110 C160 1.397(4) . ?
C120 F12 1.357(3) . ?
C120 C130 1.388(4) . ?
C130 F13 1.356(3) . ?
C130 C140 1.380(4) . ?
C140 F14 1.348(3) . ?
C140 C150 1.371(4) . ?
C150 F15 1.375(3) . ?
C150 C160 1.383(4) . ?
C160 F16 1.360(3) . ?
C210 C260 1.390(4) . ?
C210 C220 1.399(3) . ?
C220 F22 1.359(3) . ?
C220 C230 1.381(4) . ?
C230 F23 1.355(3) . ?
C230 C240 1.379(4) . ?
C240 F24 1.359(3) . ?
C240 C250 1.374(4) . ?
C250 F25 1.354(3) . ?
C250 C260 1.388(3) . ?
C260 F26 1.366(3) . ?
C310 C360 1.385(3) . ?
C310 C320 1.397(3) . ?
C320 F32 1.358(3) . ?
C320 C330 1.384(4) . ?
C330 F33 1.360(3) . ?
C330 C340 1.370(4) . ?
C340 F34 1.357(3) . ?
C340 C350 1.374(4) . ?
C350 F35 1.349(3) . ?
C350 C360 1.389(3) . ?
C360 F36 1.361(3) . ?
C410 C420 1.393(3) . ?
C410 C460 1.397(4) . ?
C420 F42 1.363(3) . ?
C420 C430 1.388(4) . ?
C430 F43 1.355(3) . ?
C430 C440 1.376(4) . ?
C440 F44 1.355(3) . ?
C440 C450 1.375(4) . ?
C450 F45 1.354(3) . ?
C450 C460 1.384(3) . ?
C460 F46 1.365(3) . ?
